data_7709244
loop_
_publ_author_name
'Mahato, Shreya'
'Mondal, Amit'
'Das, Mainak'
'Joshi, Mayank'
'Ray, Partha Pratim'
'Roy Choudhury, Angshuman'
'Reddy, C. Malla'
'Biswas, Bhaskar'

_publ_section_title
;
 &#x000D; De novo synthesis of hybrid d--f block metal complex salts for
 electronic charge transport applications
;
_journal_name_full 'Dalton Transactions'
_journal_paper_doi 10.1039/D1DT02722K
_journal_year 2022
_chemical_formula_moiety 'Ce N6 O18, C20 H16 Cu N4'
_chemical_formula_sum 'C20 H16 Ce Cu N10 O18'
_chemical_formula_weight 888.07
_space_group_crystal_system monoclinic
_space_group_IT_number 14
_space_group_name_Hall '-P 2ybc'
_space_group_name_H-M_alt 'P 1 21/c 1'
_atom_sites_solution_hydrogens geom
_audit_creation_date 2016-04-06
_audit_creation_method
;
Olex2 1.2
(compiled 2016.02.19 svn.r3266 for OlexSys, GUI svn.r5155)
;
_audit_update_record
;
2020-11-09 deposited with the CCDC.	2022-01-06 downloaded from the CCDC.
;
_cell_angle_alpha 90
_cell_angle_beta 91.450(9)
_cell_angle_gamma 90
_cell_formula_units_Z 8
_cell_length_a 18.183(4)
_cell_length_b 16.108(3)
_cell_length_c 20.453(4)
_cell_measurement_reflns_used 13220
_cell_measurement_temperature 100.0
_cell_measurement_theta_max 27.5
_cell_measurement_theta_min 1.7
_cell_volume 5989(2)
_computing_cell_refinement
;
CrystalClear-SM Expert 2.0 r15 (Rigaku, 2011)
;
_computing_data_collection
;
CrystalClear-SM Expert 2.0 r15 (Rigaku, 2011)
;
_computing_data_reduction
;
CrystalClear-SM Expert 2.0 r15 (Rigaku, 2011)
;
_computing_molecular_graphics 'Olex2 (Dolomanov et al., 2009)'
_computing_publication_material 'Olex2 (Dolomanov et al., 2009)'
_computing_structure_refinement 'ShelXL (Sheldrick, 2015)'
_computing_structure_solution 'ShelXT (Sheldrick, 2015)'
_diffrn_ambient_temperature 100.0
_diffrn_detector CCD
_diffrn_detector_area_resol_mean 13.6612
_diffrn_measured_fraction_theta_full 0.999
_diffrn_measured_fraction_theta_max 0.952
_diffrn_measurement_details
;
scan:
	Number of images: 600
	           Slice: -69.0000 - 111.0000
	     Image width: 0.3000
	        Exp time: 30.0000
	   Rotation axis: Omega
	           Omega: 0.0000
	             Chi: 54.0000
	             Phi: 0.0000
	             XTD: 49.8600
	          2theta: 29.8900
scan:
	Number of images: 600
	           Slice: -69.0000 - 111.0000
	     Image width: 0.3000
	        Exp time: 30.0000
	   Rotation axis: Omega
	           Omega: 0.0000
	             Chi: 54.0000
	             Phi: 180.0000
	             XTD: 49.8600
	          2theta: 29.8900
scan:
	Number of images: 599
	           Slice: -60.0000 - 119.7000
	     Image width: 0.3000
	        Exp time: 30.0000
	   Rotation axis: Omega
	           Omega: 0.0000
	             Chi: 54.0000
	             Phi: 90.0000
	             XTD: 49.8600
	          2theta: 29.8900
;
_diffrn_measurement_device
;
XtaLABmini: Fixed Chi 2 circle
;
_diffrn_measurement_device_type
;
Rigaku Mercury375R (2x2 bin mode)
;
_diffrn_measurement_method 'profile data from \w-scans'
_diffrn_measurement_specimen_support Fiber
_diffrn_orient_matrix_type d*Trek
_diffrn_orient_matrix_UB_11 0.035831
_diffrn_orient_matrix_UB_12 -0.040050
_diffrn_orient_matrix_UB_13 0.011496
_diffrn_orient_matrix_UB_21 -0.010438
_diffrn_orient_matrix_UB_22 -0.025375
_diffrn_orient_matrix_UB_23 -0.055869
_diffrn_orient_matrix_UB_31 0.036971
_diffrn_orient_matrix_UB_32 0.025745
_diffrn_orient_matrix_UB_33 -0.018600
_diffrn_radiation_monochromator 'Graphite Monochromator'
_diffrn_radiation_type MoK\a
_diffrn_radiation_wavelength 0.71075
_diffrn_reflns_av_R_equivalents 0.1132
_diffrn_reflns_av_unetI/netI 0.0971
_diffrn_reflns_Laue_measured_fraction_full 0.999
_diffrn_reflns_Laue_measured_fraction_max 0.952
_diffrn_reflns_limit_h_max 23
_diffrn_reflns_limit_h_min -23
_diffrn_reflns_limit_k_max 19
_diffrn_reflns_limit_k_min -20
_diffrn_reflns_limit_l_max 26
_diffrn_reflns_limit_l_min -26
_diffrn_reflns_number 50765
_diffrn_reflns_point_group_measured_fraction_full 0.999
_diffrn_reflns_point_group_measured_fraction_max 0.952
_diffrn_reflns_theta_full 25.242
_diffrn_reflns_theta_max 27.620
_diffrn_reflns_theta_min 1.480
_diffrn_source 'Sealed Tube'
_diffrn_source_current 12.0
_diffrn_source_power 0.6
_diffrn_source_voltage 50.0
_exptl_absorpt_coefficient_mu 2.311
_exptl_absorpt_correction_T_max 1.000
_exptl_absorpt_correction_T_min 0.690
_exptl_absorpt_correction_type sphere
_exptl_absorpt_process_details CrystalClear
_exptl_crystal_colour 'clear light green'
_exptl_crystal_colour_lustre clear
_exptl_crystal_colour_modifier light
_exptl_crystal_colour_primary green
_exptl_crystal_density_diffrn 1.970
_exptl_crystal_description block
_exptl_crystal_F_000 3496
_exptl_crystal_size_max 0.1
_exptl_crystal_size_mid 0.1
_exptl_crystal_size_min 0.1
_exptl_crystal_size_rad 0.05
_refine_diff_density_max 5.419
_refine_diff_density_min -2.113
_refine_diff_density_rms 0.204
_refine_ls_extinction_method none
_refine_ls_goodness_of_fit_ref 1.082
_refine_ls_hydrogen_treatment constr
_refine_ls_matrix_type full
_refine_ls_number_parameters 902
_refine_ls_number_reflns 13556
_refine_ls_number_restraints 0
_refine_ls_restrained_S_all 1.082
_refine_ls_R_factor_all 0.1019
_refine_ls_R_factor_gt 0.0749
_refine_ls_shift/su_max 0.001
_refine_ls_shift/su_mean 0.000
_refine_ls_structure_factor_coef Fsqd
_refine_ls_weighting_details 'w=1/[\s^2^(Fo^2^)+(0.0672P)^2^+41.2967P] where P=(Fo^2^+2Fc^2^)/3'
_refine_ls_weighting_scheme calc
_refine_ls_wR_factor_gt 0.1700
_refine_ls_wR_factor_ref 0.1906
_reflns_Friedel_coverage 0.000
_reflns_number_gt 9865
_reflns_number_total 13556
_reflns_threshold_expression 'I > 2\s(I)'
_cod_data_source_file d1dt02722k2.cif
_cod_data_source_block dcu5_100k
_cod_database_code 7709244
_shelx_space_group_comment
;
The symmetry employed for this shelxl refinement is uniquely defined
by the following loop, which should always be used as a source of
symmetry information in preference to the above space-group names.
They are only intended as comments.
;
_olex2_refinement_description
;
1. Twinned data refinement
 Scales: 0.9899(5) 0.0101(5)
2. Fixed Uiso
 At 1.2 times of:
  All C(H) groups
3.a Aromatic/amide H refined with riding coordinates:
 C34(H34), C37(H37), C17(H17), C14(H14), C27(H27), C7(H7), C10(H10), C8(H8),
 C28(H28), C13(H13), C2(H2), C23(H23), C39(H39), C19(H19), C18(H18), C33(H33),
 C40(H40), C4(H4), C12(H12), C1(H1), C24(H24), C22(H22), C21(H21), C31(H31),
 C20(H20), C3(H3), C38(H38), C32(H32), C29(H29), C9(H9), C11(H11), C30(H30)
;
_shelx_shelxl_version_number 2014/7
_olex2_submission_special_instructions 'No special instructions were received'

loop_
_space_group_symop_operation_xyz
'x, y, z'
'-x, y+1/2, -z+1/2'
'-x, -y, -z'
'x, -y-1/2, z-1/2'

loop_
_atom_site_label
_atom_site_type_symbol
_atom_site_fract_x
_atom_site_fract_y
_atom_site_fract_z
_atom_site_U_iso_or_equiv
_atom_site_adp_type
_atom_site_occupancy
_atom_site_site_symmetry_order
_atom_site_calc_flag
_atom_site_refinement_flags_posn
_atom_site_refinement_flags_adp
_atom_site_refinement_flags_occupancy
_atom_site_disorder_assembly
_atom_site_disorder_group
Ce1 Ce 0.58107(2) 0.76163(3) 0.63564(2) 0.01859(12) Uani 1 1 d . . . . .
Ce2 Ce 0.04548(2) 0.76080(3) 0.37613(2) 0.02044(13) Uani 1 1 d . . . . .
Cu2 Cu 0.07007(5) 0.73776(6) 0.13237(5) 0.0232(2) Uani 1 1 d . . . . .
Cu1 Cu 0.54557(5) 0.71765(6) 0.39168(5) 0.0228(2) Uani 1 1 d . . . . .
O29 O -0.0665(3) 0.6820(4) 0.4108(3) 0.0263(13) Uani 1 1 d . . . . .
O32 O -0.0608(3) 0.7718(4) 0.2988(3) 0.0261(13) Uani 1 1 d . . . . .
O17 O 0.4842(3) 0.6596(4) 0.5934(3) 0.0289(13) Uani 1 1 d . . . . .
O15 O 0.4676(3) 0.8301(4) 0.5899(3) 0.0267(13) Uani 1 1 d . . . . .
O14 O 0.5268(3) 0.9006(4) 0.6632(3) 0.0273(13) Uani 1 1 d . . . . .
O8 O 0.6736(3) 0.8633(4) 0.6753(3) 0.0247(12) Uani 1 1 d . . . . .
O3 O 0.6109(3) 0.8702(3) 0.5537(3) 0.0229(12) Uani 1 1 d . . . . .
O27 O -0.0522(3) 0.8567(4) 0.4125(3) 0.0287(13) Uani 1 1 d . . . . .
O22 O 0.1770(4) 0.6415(4) 0.5148(3) 0.0350(15) Uani 1 1 d . . . . .
O31 O -0.0860(4) 0.8838(4) 0.2417(3) 0.0364(16) Uani 1 1 d . . . . .
O30 O -0.0006(3) 0.6221(4) 0.3392(3) 0.0267(13) Uani 1 1 d . . . . .
O26 O 0.0106(3) 0.7979(4) 0.4894(3) 0.0257(13) Uani 1 1 d . . . . .
O36 O 0.0823(3) 0.7202(4) 0.2620(3) 0.0298(14) Uani 1 1 d . . . . .
O18 O 0.5487(3) 0.7197(4) 0.5206(3) 0.0268(13) Uani 1 1 d . . . . .
N20 N -0.0447(4) 0.8431(5) 0.2767(3) 0.0252(15) Uani 1 1 d . . . . .
O1 O 0.7148(4) 0.8797(4) 0.5037(3) 0.0336(15) Uani 1 1 d . . . . .
O35 O 0.1450(3) 0.6644(4) 0.3406(3) 0.0289(13) Uani 1 1 d . . . . .
O16 O 0.4626(4) 0.6323(4) 0.4914(3) 0.0332(15) Uani 1 1 d . . . . .
O6 O 0.6919(3) 0.6935(4) 0.6810(3) 0.0360(15) Uani 1 1 d . . . . .
O13 O 0.4282(3) 0.9532(4) 0.6180(3) 0.0317(14) Uani 1 1 d . . . . .
O34 O 0.1651(4) 0.6284(5) 0.2404(3) 0.0395(17) Uani 1 1 d . . . . .
O12 O 0.4717(3) 0.7454(4) 0.7062(3) 0.0270(13) Uani 1 1 d . . . . .
O24 O 0.0761(3) 0.6495(4) 0.4560(3) 0.0286(13) Uani 1 1 d . . . . .
N18 N -0.0385(4) 0.8508(5) 0.4734(3) 0.0271(16) Uani 1 1 d . . . . .
O11 O 0.5546(3) 0.6507(4) 0.7154(3) 0.0270(13) Uani 1 1 d . . . . .
O33 O 0.0189(3) 0.8712(4) 0.2950(3) 0.0301(14) Uani 1 1 d . . . . .
O10 O 0.4513(4) 0.6344(4) 0.7645(3) 0.0386(16) Uani 1 1 d . . . . .
O21 O 0.0925(3) 0.8982(4) 0.4118(3) 0.0310(14) Uani 1 1 d . . . . .
O2 O 0.6902(3) 0.7720(4) 0.5641(3) 0.0277(13) Uani 1 1 d . . . . .
N3 N 0.4628(4) 0.6605(4) 0.3464(3) 0.0219(14) Uani 1 1 d . . . . .
N19 N -0.0566(4) 0.6190(4) 0.3743(3) 0.0232(14) Uani 1 1 d . . . . .
O28 O -0.0991(3) 0.5611(4) 0.3716(3) 0.0360(15) Uani 1 1 d . . . . .
O20 O 0.1576(3) 0.8345(4) 0.3402(3) 0.0309(14) Uani 1 1 d . . . . .
O9 O 0.6072(3) 0.8100(4) 0.7493(3) 0.0279(13) Uani 1 1 d . . . . .
N14 N 0.4974(4) 0.6695(4) 0.5338(3) 0.0250(15) Uani 1 1 d . . . . .
O19 O 0.1964(4) 0.9520(4) 0.3826(4) 0.0412(17) Uani 1 1 d . . . . .
N12 N 0.4906(4) 0.6755(5) 0.7301(3) 0.0261(16) Uani 1 1 d . . . . .
O5 O 0.6328(4) 0.6255(4) 0.6065(3) 0.0366(15) Uani 1 1 d . . . . .
O7 O 0.6819(4) 0.9111(5) 0.7747(3) 0.0399(17) Uani 1 1 d . . . . .
O23 O 0.1537(3) 0.7514(4) 0.4543(3) 0.0277(13) Uani 1 1 d . . . . .
N5 N 0.1587(4) 0.8041(4) 0.1520(3) 0.0251(15) Uani 1 1 d . . . . .
N13 N 0.4717(3) 0.8979(4) 0.6236(3) 0.0213(14) Uani 1 1 d . . . . .
N6 N 0.1425(4) 0.6579(4) 0.0998(3) 0.0226(14) Uani 1 1 d . . . . .
N7 N -0.0167(3) 0.6699(4) 0.1505(3) 0.0197(13) Uani 1 1 d . . . . .
O25 O -0.0680(4) 0.8935(5) 0.5133(3) 0.0478(19) Uani 1 1 d . . . . .
N16 N 0.1508(4) 0.8969(5) 0.3783(4) 0.0306(17) Uani 1 1 d . . . . .
N11 N 0.6560(4) 0.8633(5) 0.7352(3) 0.0268(16) Uani 1 1 d . . . . .
N9 N 0.6748(4) 0.8418(5) 0.5388(3) 0.0277(16) Uani 1 1 d . . . . .
N4 N 0.4714(4) 0.8029(4) 0.4058(3) 0.0227(14) Uani 1 1 d . . . . .
N15 N 0.1320(4) 0.6692(5) 0.2799(3) 0.0277(16) Uani 1 1 d . . . . .
C26 C 0.2134(4) 0.6837(5) 0.1069(4) 0.0222(16) Uani 1 1 d . . . . .
N17 N 0.1366(4) 0.6792(4) 0.4764(3) 0.0261(15) Uani 1 1 d . . . . .
N2 N 0.6183(4) 0.6296(4) 0.4102(3) 0.0225(14) Uani 1 1 d . . . . .
N8 N -0.0046(4) 0.8228(4) 0.1118(3) 0.0268(16) Uani 1 1 d . . . . .
C35 C -0.0804(4) 0.7114(5) 0.1424(4) 0.0213(16) Uani 1 1 d . . . . .
C34 C -0.1472(4) 0.6778(5) 0.1610(4) 0.0221(17) Uani 1 1 d . . . . .
H34 H -0.1922 0.7065 0.1530 0.027 Uiso 1 1 calc R . . . .
C37 C -0.1336(5) 0.8431(6) 0.0923(4) 0.0294(19) Uani 1 1 d . . . . .
H37 H -0.1823 0.8219 0.0928 0.035 Uiso 1 1 calc R . . . .
C16 C 0.4037(4) 0.7840(5) 0.3821(4) 0.0187(15) Uani 1 1 d . . . . .
N10 N 0.6862(4) 0.6254(5) 0.6475(4) 0.038(2) Uani 1 1 d . . . . .
C25 C 0.2218(4) 0.7655(5) 0.1392(4) 0.0228(17) Uani 1 1 d . . . . .
C17 C 0.3451(5) 0.8398(6) 0.3869(4) 0.030(2) Uani 1 1 d . . . . .
H17 H 0.2974 0.8255 0.3706 0.036 Uiso 1 1 calc R . . . .
N1 N 0.6352(4) 0.7867(4) 0.3796(3) 0.0225(14) Uani 1 1 d . . . . .
C15 C 0.3969(5) 0.7020(5) 0.3490(4) 0.0242(17) Uani 1 1 d . . . . .
C14 C 0.3345(5) 0.6701(5) 0.3210(4) 0.0280(18) Uani 1 1 d . . . . .
H14 H 0.2894 0.6997 0.3233 0.034 Uiso 1 1 calc R . . . .
C27 C 0.2714(4) 0.6358(5) 0.0852(4) 0.0247(17) Uani 1 1 d . . . . .
H27 H 0.3206 0.6549 0.0905 0.030 Uiso 1 1 calc R . . . .
C7 C 0.7653(5) 0.7766(6) 0.3695(4) 0.032(2) Uani 1 1 d . . . . .
H7 H 0.8092 0.7449 0.3738 0.039 Uiso 1 1 calc R . . . .
C36 C -0.0740(4) 0.7944(5) 0.1135(4) 0.0198(16) Uani 1 1 d . . . . .
O4 O 0.7284(4) 0.5688(5) 0.6528(5) 0.061(3) Uani 1 1 d . . . . .
C10 C 0.6372(4) 0.8627(5) 0.3548(4) 0.0255(18) Uani 1 1 d . . . . .
H10 H 0.5924 0.8924 0.3491 0.031 Uiso 1 1 calc R . . . .
C8 C 0.7666(5) 0.8569(6) 0.3456(4) 0.033(2) Uani 1 1 d . . . . .
H8 H 0.8122 0.8818 0.3352 0.039 Uiso 1 1 calc R . . . .
C28 C 0.2571(5) 0.5606(6) 0.0562(4) 0.0282(19) Uani 1 1 d . . . . .
H28 H 0.2963 0.5265 0.0421 0.034 Uiso 1 1 calc R . . . .
C13 C 0.3368(5) 0.5945(6) 0.2892(4) 0.032(2) Uani 1 1 d . . . . .
H13 H 0.2932 0.5716 0.2700 0.038 Uiso 1 1 calc R . . . .
C2 C 0.6604(5) 0.4981(6) 0.4482(4) 0.036(2) Uani 1 1 d . . . . .
H2 H 0.6496 0.4426 0.4602 0.043 Uiso 1 1 calc R . . . .
C23 C 0.2893(6) 0.8768(7) 0.1871(5) 0.040(2) Uani 1 1 d . . . . .
H23 H 0.3350 0.9018 0.1992 0.048 Uiso 1 1 calc R . . . .
C39 C -0.0504(6) 0.9517(6) 0.0679(4) 0.034(2) Uani 1 1 d . . . . .
H39 H -0.0405 1.0062 0.0527 0.041 Uiso 1 1 calc R . . . .
C19 C 0.4271(5) 0.9339(6) 0.4418(4) 0.032(2) Uani 1 1 d . . . . .
H19 H 0.4363 0.9854 0.4631 0.038 Uiso 1 1 calc R . . . .
C18 C 0.3580(5) 0.9165(6) 0.4161(4) 0.031(2) Uani 1 1 d . . . . .
H18 H 0.3197 0.9565 0.4182 0.037 Uiso 1 1 calc R . . . .
C33 C -0.1460(5) 0.6006(5) 0.1917(4) 0.0305(19) Uani 1 1 d . . . . .
H33 H -0.1903 0.5769 0.2068 0.037 Uiso 1 1 calc R . . . .
C40 C 0.0056(5) 0.8997(5) 0.0879(4) 0.031(2) Uani 1 1 d . . . . .
H40 H 0.0547 0.9192 0.0847 0.037 Uiso 1 1 calc R . . . .
C4 C 0.7464(5) 0.6083(6) 0.4304(4) 0.031(2) Uani 1 1 d . . . . .
H4 H 0.7954 0.6287 0.4314 0.038 Uiso 1 1 calc R . . . .
C5 C 0.6889(4) 0.6584(5) 0.4109(4) 0.0215(16) Uani 1 1 d . . . . .
C12 C 0.4026(5) 0.5525(6) 0.2856(4) 0.031(2) Uani 1 1 d . . . . .
H12 H 0.4051 0.5005 0.2638 0.038 Uiso 1 1 calc R . . . .
C1 C 0.6045(5) 0.5523(6) 0.4293(4) 0.0279(19) Uani 1 1 d . . . . .
H1 H 0.5549 0.5337 0.4300 0.034 Uiso 1 1 calc R . . . .
C6 C 0.6975(5) 0.7433(5) 0.3871(4) 0.0224(17) Uani 1 1 d . . . . .
C24 C 0.2880(5) 0.8022(6) 0.1568(5) 0.032(2) Uani 1 1 d . . . . .
H24 H 0.3329 0.7749 0.1475 0.038 Uiso 1 1 calc R . . . .
C22 C 0.2249(5) 0.9158(6) 0.2001(4) 0.033(2) Uani 1 1 d . . . . .
H22 H 0.2250 0.9686 0.2207 0.040 Uiso 1 1 calc R . . . .
C21 C 0.1595(5) 0.8773(6) 0.1827(4) 0.030(2) Uani 1 1 d . . . . .
H21 H 0.1142 0.9033 0.1927 0.036 Uiso 1 1 calc R . . . .
C31 C -0.0167(5) 0.5962(5) 0.1794(4) 0.0250(17) Uani 1 1 d . . . . .
H31 H 0.0288 0.5681 0.1860 0.030 Uiso 1 1 calc R . . . .
C20 C 0.4828(5) 0.8763(6) 0.4364(4) 0.0271(18) Uani 1 1 d . . . . .
H20 H 0.5302 0.8884 0.4547 0.033 Uiso 1 1 calc R . . . .
C3 C 0.7311(5) 0.5262(6) 0.4491(4) 0.033(2) Uani 1 1 d . . . . .
H3 H 0.7702 0.4903 0.4623 0.040 Uiso 1 1 calc R . . . .
C38 C -0.1199(6) 0.9227(6) 0.0707(4) 0.036(2) Uani 1 1 d . . . . .
H38 H -0.1599 0.9574 0.0577 0.043 Uiso 1 1 calc R . . . .
C32 C -0.0800(5) 0.5587(5) 0.2002(4) 0.0285(19) Uani 1 1 d . . . . .
H32 H -0.0784 0.5053 0.2199 0.034 Uiso 1 1 calc R . . . .
C29 C 0.1836(5) 0.5346(6) 0.0475(4) 0.0259(18) Uani 1 1 d . . . . .
H29 H 0.1719 0.4836 0.0264 0.031 Uiso 1 1 calc R . . . .
C9 C 0.7025(5) 0.9006(6) 0.3368(4) 0.0284(19) Uani 1 1 d . . . . .
H9 H 0.7025 0.9551 0.3190 0.034 Uiso 1 1 calc R . . . .
C11 C 0.4651(5) 0.5880(5) 0.3144(4) 0.0252(17) Uani 1 1 d . . . . .
H11 H 0.5109 0.5599 0.3113 0.030 Uiso 1 1 calc R . . . .
C30 C 0.1299(5) 0.5846(6) 0.0704(4) 0.0271(18) Uani 1 1 d . . . . .
H30 H 0.0804 0.5666 0.0653 0.032 Uiso 1 1 calc R . . . .

loop_
_atom_site_aniso_label
_atom_site_aniso_U_11
_atom_site_aniso_U_22
_atom_site_aniso_U_33
_atom_site_aniso_U_23
_atom_site_aniso_U_13
_atom_site_aniso_U_12
Ce1 0.0158(2) 0.0204(3) 0.0196(2) 0.00144(16) 0.00226(15) 0.00044(17)
Ce2 0.0169(2) 0.0238(3) 0.0205(2) 0.00397(17) -0.00141(16) -0.00277(18)
Cu2 0.0143(5) 0.0185(5) 0.0372(6) -0.0031(4) 0.0046(4) -0.0006(4)
Cu1 0.0143(5) 0.0214(5) 0.0326(5) -0.0017(4) -0.0020(4) 0.0022(4)
O29 0.019(3) 0.029(3) 0.031(3) 0.000(2) 0.003(2) -0.003(2)
O32 0.028(3) 0.027(3) 0.023(3) 0.004(2) 0.001(2) -0.003(3)
O17 0.037(4) 0.027(3) 0.022(3) -0.003(2) 0.006(2) -0.007(3)
O15 0.021(3) 0.030(3) 0.029(3) -0.004(2) 0.000(2) 0.001(3)
O14 0.024(3) 0.030(3) 0.028(3) 0.000(2) -0.002(2) 0.003(3)
O8 0.018(3) 0.033(3) 0.024(3) 0.001(2) 0.003(2) -0.006(2)
O3 0.022(3) 0.015(3) 0.031(3) 0.003(2) 0.003(2) 0.001(2)
O27 0.030(3) 0.031(4) 0.025(3) -0.004(2) 0.000(2) 0.002(3)
O22 0.039(4) 0.036(4) 0.029(3) 0.007(3) -0.013(3) 0.014(3)
O31 0.034(4) 0.047(4) 0.027(3) 0.007(3) -0.004(3) 0.014(3)
O30 0.017(3) 0.029(3) 0.033(3) 0.006(3) 0.003(2) 0.003(2)
O26 0.024(3) 0.026(3) 0.026(3) 0.008(2) -0.003(2) 0.006(3)
O36 0.020(3) 0.041(4) 0.029(3) 0.010(3) -0.005(2) 0.003(3)
O18 0.026(3) 0.026(3) 0.029(3) 0.000(2) 0.003(2) -0.004(3)
N20 0.030(4) 0.028(4) 0.017(3) 0.005(3) 0.002(3) 0.002(3)
O1 0.039(4) 0.032(4) 0.031(3) 0.003(3) 0.013(3) -0.013(3)
O35 0.022(3) 0.040(4) 0.025(3) 0.001(3) 0.002(2) -0.001(3)
O16 0.040(4) 0.034(4) 0.025(3) -0.006(3) -0.003(3) -0.006(3)
O6 0.023(3) 0.033(4) 0.052(4) 0.016(3) 0.005(3) 0.001(3)
O13 0.020(3) 0.022(3) 0.053(4) 0.004(3) 0.000(3) 0.012(3)
O34 0.034(4) 0.056(5) 0.028(3) -0.006(3) 0.009(3) 0.008(3)
O12 0.021(3) 0.030(3) 0.030(3) 0.002(2) 0.007(2) 0.002(3)
O24 0.029(3) 0.024(3) 0.033(3) 0.002(2) 0.004(2) -0.004(3)
N18 0.021(4) 0.029(4) 0.031(4) -0.005(3) -0.003(3) 0.000(3)
O11 0.027(3) 0.026(3) 0.029(3) 0.006(2) 0.002(2) -0.004(3)
O33 0.022(3) 0.033(4) 0.035(3) 0.012(3) -0.006(2) -0.004(3)
O10 0.044(4) 0.043(4) 0.029(3) 0.002(3) 0.016(3) -0.015(3)
O21 0.024(3) 0.028(4) 0.040(3) 0.007(3) -0.009(3) -0.006(3)
O2 0.026(3) 0.026(3) 0.032(3) 0.008(3) 0.007(2) -0.001(3)
N3 0.018(3) 0.023(4) 0.026(3) -0.004(3) 0.008(3) 0.003(3)
N19 0.016(3) 0.017(4) 0.037(4) 0.001(3) 0.002(3) 0.000(3)
O28 0.025(3) 0.025(4) 0.058(4) -0.003(3) 0.012(3) -0.007(3)
O20 0.026(3) 0.038(4) 0.029(3) 0.008(3) -0.005(2) -0.009(3)
O9 0.021(3) 0.038(4) 0.025(3) 0.004(3) 0.004(2) -0.010(3)
N14 0.035(4) 0.018(4) 0.023(3) -0.007(3) 0.006(3) 0.003(3)
O19 0.032(4) 0.023(4) 0.068(5) 0.012(3) -0.015(3) -0.011(3)
N12 0.026(4) 0.036(4) 0.016(3) 0.001(3) 0.005(3) -0.001(3)
O5 0.035(4) 0.029(4) 0.046(4) 0.003(3) 0.016(3) 0.006(3)
O7 0.038(4) 0.056(5) 0.026(3) -0.005(3) 0.001(3) -0.028(3)
O23 0.025(3) 0.029(3) 0.029(3) 0.005(2) -0.007(2) -0.005(3)
N5 0.026(4) 0.024(4) 0.025(3) 0.000(3) 0.005(3) -0.007(3)
N13 0.015(3) 0.019(4) 0.029(3) -0.003(3) 0.001(3) 0.000(3)
N6 0.027(4) 0.016(4) 0.025(3) 0.002(3) -0.004(3) 0.000(3)
N7 0.015(3) 0.019(4) 0.025(3) -0.002(3) -0.001(2) 0.000(3)
O25 0.057(5) 0.054(5) 0.033(4) -0.004(3) 0.001(3) 0.030(4)
N16 0.025(4) 0.021(4) 0.046(4) 0.010(3) -0.011(3) -0.008(3)
N11 0.019(3) 0.037(5) 0.024(3) 0.002(3) -0.001(3) -0.002(3)
N9 0.036(4) 0.033(4) 0.014(3) -0.001(3) 0.000(3) -0.005(3)
N4 0.022(3) 0.023(4) 0.023(3) 0.003(3) 0.001(3) 0.004(3)
N15 0.022(4) 0.042(5) 0.019(3) 0.004(3) 0.001(3) -0.006(3)
C26 0.017(4) 0.025(4) 0.025(4) 0.005(3) 0.001(3) -0.002(3)
N17 0.030(4) 0.021(4) 0.028(4) 0.000(3) 0.004(3) 0.000(3)
N2 0.022(3) 0.022(4) 0.024(3) -0.001(3) 0.007(3) 0.003(3)
N8 0.024(4) 0.024(4) 0.033(4) -0.008(3) 0.011(3) -0.007(3)
C35 0.014(4) 0.026(5) 0.024(4) -0.004(3) -0.004(3) -0.002(3)
C34 0.014(4) 0.025(5) 0.028(4) -0.005(3) 0.004(3) -0.001(3)
C37 0.022(4) 0.029(5) 0.037(5) 0.010(4) -0.005(3) 0.008(4)
C16 0.007(3) 0.023(4) 0.027(4) 0.003(3) 0.003(3) -0.001(3)
N10 0.023(4) 0.024(5) 0.068(6) 0.024(4) 0.012(4) 0.004(3)
C25 0.014(4) 0.022(5) 0.032(4) 0.005(3) 0.000(3) -0.004(3)
C17 0.023(4) 0.037(5) 0.031(4) -0.005(4) -0.001(3) 0.003(4)
N1 0.023(4) 0.023(4) 0.022(3) -0.003(3) -0.005(3) 0.012(3)
C15 0.024(4) 0.022(5) 0.027(4) 0.001(3) -0.002(3) -0.003(3)
C14 0.025(4) 0.017(4) 0.042(5) 0.001(4) -0.002(4) 0.003(3)
C27 0.017(4) 0.029(5) 0.028(4) 0.006(3) 0.000(3) -0.003(3)
C7 0.034(5) 0.032(5) 0.031(4) 0.003(4) -0.005(4) -0.007(4)
C36 0.018(4) 0.018(4) 0.024(4) 0.002(3) 0.003(3) 0.000(3)
O4 0.028(4) 0.032(4) 0.125(7) 0.036(4) 0.027(4) 0.015(3)
C10 0.018(4) 0.026(5) 0.032(4) -0.004(3) 0.001(3) 0.002(3)
C8 0.028(5) 0.033(5) 0.037(5) 0.002(4) 0.010(4) -0.006(4)
C28 0.018(4) 0.035(5) 0.032(4) 0.000(4) 0.003(3) 0.007(4)
C13 0.025(4) 0.031(5) 0.039(5) -0.008(4) -0.012(4) 0.002(4)
C2 0.040(6) 0.033(6) 0.035(5) 0.001(4) -0.005(4) 0.003(4)
C23 0.034(5) 0.043(6) 0.043(5) -0.002(4) -0.004(4) -0.015(5)
C39 0.053(6) 0.021(5) 0.028(4) 0.003(3) 0.006(4) 0.008(4)
C19 0.037(5) 0.027(5) 0.032(5) -0.002(4) 0.003(4) -0.001(4)
C18 0.021(4) 0.030(5) 0.041(5) -0.009(4) 0.001(4) 0.004(4)
C33 0.027(5) 0.019(5) 0.046(5) 0.000(4) 0.008(4) -0.005(4)
C40 0.037(5) 0.024(5) 0.031(4) -0.001(4) 0.018(4) -0.008(4)
C4 0.024(4) 0.026(5) 0.045(5) -0.006(4) 0.002(4) 0.003(4)
C5 0.019(4) 0.019(4) 0.027(4) -0.003(3) -0.001(3) 0.001(3)
C12 0.033(5) 0.027(5) 0.034(5) -0.005(4) 0.002(4) 0.000(4)
C1 0.026(4) 0.029(5) 0.029(4) 0.002(4) 0.010(3) 0.001(4)
C6 0.021(4) 0.024(4) 0.022(4) -0.005(3) -0.002(3) 0.001(3)
C24 0.018(4) 0.029(5) 0.048(5) 0.002(4) -0.008(4) -0.004(4)
C22 0.047(6) 0.016(5) 0.037(5) 0.002(4) 0.001(4) -0.009(4)
C21 0.036(5) 0.030(5) 0.025(4) 0.000(4) 0.010(3) -0.005(4)
C31 0.028(4) 0.020(4) 0.027(4) -0.005(3) -0.001(3) 0.003(3)
C20 0.020(4) 0.032(5) 0.029(4) 0.000(4) -0.001(3) 0.004(4)
C3 0.031(5) 0.028(5) 0.040(5) -0.001(4) -0.006(4) 0.009(4)
C38 0.039(6) 0.034(6) 0.036(5) 0.008(4) 0.006(4) 0.006(4)
C32 0.033(5) 0.016(4) 0.036(5) -0.002(3) 0.005(4) -0.005(4)
C29 0.025(4) 0.025(5) 0.028(4) -0.001(3) -0.001(3) 0.001(4)
C9 0.036(5) 0.028(5) 0.021(4) 0.004(3) -0.007(3) -0.002(4)
C11 0.028(4) 0.024(5) 0.024(4) -0.001(3) 0.001(3) 0.000(4)
C30 0.022(4) 0.032(5) 0.027(4) 0.001(4) -0.002(3) 0.002(4)

loop_
_atom_type_symbol
_atom_type_description
_atom_type_scat_dispersion_real
_atom_type_scat_dispersion_imag
_atom_type_scat_source
C C 0.0033 0.0016 'International Tables Vol C Tables 4.2.6.8 and 6.1.1.4'
H H 0.0000 0.0000 'International Tables Vol C Tables 4.2.6.8 and 6.1.1.4'
Ce Ce -0.2486 2.6331 'International Tables Vol C Tables 4.2.6.8 and 6.1.1.4'
Cu Cu 0.3201 1.2651 'International Tables Vol C Tables 4.2.6.8 and 6.1.1.4'
N N 0.0061 0.0033 'International Tables Vol C Tables 4.2.6.8 and 6.1.1.4'
O O 0.0106 0.0060 'International Tables Vol C Tables 4.2.6.8 and 6.1.1.4'

loop_
_geom_angle_atom_site_label_1
_geom_angle_atom_site_label_2
_geom_angle_atom_site_label_3
_geom_angle
_geom_angle_site_symmetry_1
_geom_angle_site_symmetry_3
_geom_angle_publ_flag
O15 Ce1 O17 66.5(2) . . ?
O15 Ce1 O14 50.69(19) . . ?
O15 Ce1 O18 66.11(19) . . ?
O15 Ce1 O12 66.52(19) . . ?
O15 Ce1 O2 114.25(19) . . ?
O14 Ce1 O17 112.2(2) . . ?
O8 Ce1 O17 178.7(2) . . ?
O8 Ce1 O15 112.2(2) . . ?
O8 Ce1 O14 66.69(19) . . ?
O8 Ce1 O3 66.22(18) . . ?
O8 Ce1 O18 129.01(18) . . ?
O8 Ce1 O12 115.16(19) . . ?
O8 Ce1 O11 113.89(19) . . ?
O8 Ce1 O2 66.66(19) . . ?
O8 Ce1 O9 51.16(17) . . ?
O3 Ce1 O17 112.70(18) . . ?
O3 Ce1 O15 68.27(18) . . ?
O3 Ce1 O14 67.61(18) . . ?
O3 Ce1 O18 66.91(19) . . ?
O3 Ce1 O12 130.65(19) . . ?
O3 Ce1 O2 50.97(18) . . ?
O18 Ce1 O17 50.37(18) . . ?
O18 Ce1 O14 111.48(19) . . ?
O6 Ce1 O17 113.2(2) . . ?
O6 Ce1 O15 179.6(2) . . ?
O6 Ce1 O14 129.5(2) . . ?
O6 Ce1 O8 68.1(2) . . ?
O6 Ce1 O3 112.17(19) . . ?
O6 Ce1 O18 113.9(2) . . ?
O6 Ce1 O12 113.1(2) . . ?
O6 Ce1 O11 66.4(2) . . ?
O6 Ce1 O2 66.1(2) . . ?
O6 Ce1 O9 69.6(2) . . ?
O6 Ce1 O5 51.6(2) . . ?
O12 Ce1 O17 64.81(19) . . ?
O12 Ce1 O14 69.0(2) . . ?
O12 Ce1 O18 110.02(19) . . ?
O12 Ce1 O2 177.8(2) . . ?
O11 Ce1 O17 67.22(19) . . ?
O11 Ce1 O15 113.16(19) . . ?
O11 Ce1 O14 114.27(19) . . ?
O11 Ce1 O3 178.06(19) . . ?
O11 Ce1 O18 112.28(19) . . ?
O11 Ce1 O12 51.21(19) . . ?
O11 Ce1 O2 127.2(2) . . ?
O11 Ce1 O9 69.28(19) . . ?
O2 Ce1 O17 113.40(19) . . ?
O2 Ce1 O14 113.16(19) . . ?
O2 Ce1 O18 68.87(19) . . ?
O9 Ce1 O17 129.37(18) . . ?
O9 Ce1 O15 110.36(19) . . ?
O9 Ce1 O14 65.07(19) . . ?
O9 Ce1 O3 111.64(19) . . ?
O9 Ce1 O18 176.4(2) . . ?
O9 Ce1 O12 68.24(19) . . ?
O9 Ce1 O2 112.99(19) . . ?
O5 Ce1 O17 67.0(2) . . ?
O5 Ce1 O15 128.2(2) . . ?
O5 Ce1 O14 178.8(2) . . ?
O5 Ce1 O8 114.1(2) . . ?
O5 Ce1 O3 111.77(19) . . ?
O5 Ce1 O18 67.3(2) . . ?
O5 Ce1 O12 111.1(2) . . ?
O5 Ce1 O11 66.4(2) . . ?
O5 Ce1 O2 66.7(2) . . ?
O5 Ce1 O9 116.1(2) . . ?
O29 Ce2 O36 111.37(19) . . ?
O32 Ce2 O29 65.92(18) . . ?
O32 Ce2 O27 66.02(19) . . ?
O32 Ce2 O30 67.66(19) . . ?
O32 Ce2 O26 111.40(19) . . ?
O32 Ce2 O36 69.46(18) . . ?
O32 Ce2 O35 114.64(19) . . ?
O32 Ce2 O24 129.24(19) . . ?
O32 Ce2 O21 112.49(19) . . ?
O32 Ce2 O20 114.18(18) . . ?
O32 Ce2 O23 179.3(2) . . ?
O27 Ce2 O29 68.9(2) . . ?
O27 Ce2 O30 114.24(19) . . ?
O27 Ce2 O26 51.01(18) . . ?
O27 Ce2 O36 130.20(19) . . ?
O27 Ce2 O35 179.33(19) . . ?
O27 Ce2 O20 112.9(2) . . ?
O27 Ce2 O23 113.7(2) . . ?
O30 Ce2 O29 50.66(18) . . ?
O30 Ce2 O36 65.42(19) . . ?
O30 Ce2 O35 66.22(19) . . ?
O30 Ce2 O23 112.98(19) . . ?
O26 Ce2 O29 68.42(19) . . ?
O26 Ce2 O30 113.90(19) . . ?
O26 Ce2 O36 178.72(19) . . ?
O26 Ce2 O35 128.43(18) . . ?
O26 Ce2 O23 68.63(19) . . ?
O35 Ce2 O29 111.4(2) . . ?
O35 Ce2 O36 50.37(18) . . ?
O35 Ce2 O23 65.6(2) . . ?
O24 Ce2 O29 67.63(19) . . ?
O24 Ce2 O27 113.77(19) . . ?
O24 Ce2 O30 67.70(19) . . ?
O24 Ce2 O26 67.59(19) . . ?
O24 Ce2 O36 111.14(19) . . ?
O24 Ce2 O35 65.89(19) . . ?
O24 Ce2 O20 111.6(2) . . ?
O24 Ce2 O23 51.43(19) . . ?
O33 Ce2 O29 113.97(19) . . ?
O33 Ce2 O32 51.84(19) . . ?
O33 Ce2 O27 67.9(2) . . ?
O33 Ce2 O30 112.46(19) . . ?
O33 Ce2 O26 113.7(2) . . ?
O33 Ce2 O36 67.6(2) . . ?
O33 Ce2 O35 112.4(2) . . ?
O33 Ce2 O24 178.16(19) . . ?
O33 Ce2 O21 67.4(2) . . ?
O33 Ce2 O20 66.79(19) . . ?
O33 Ce2 O23 127.49(19) . . ?
O21 Ce2 O29 130.1(2) . . ?
O21 Ce2 O27 66.4(2) . . ?
O21 Ce2 O30 179.3(2) . . ?
O21 Ce2 O26 66.8(2) . . ?
O21 Ce2 O36 113.9(2) . . ?
O21 Ce2 O35 113.1(2) . . ?
O21 Ce2 O24 112.47(19) . . ?
O21 Ce2 O20 51.8(2) . . ?
O21 Ce2 O23 66.87(19) . . ?
O20 Ce2 O29 178.1(2) . . ?
O20 Ce2 O30 127.5(2) . . ?
O20 Ce2 O26 113.0(2) . . ?
O20 Ce2 O36 67.2(2) . . ?
O20 Ce2 O35 66.8(2) . . ?
O20 Ce2 O23 65.27(19) . . ?
O23 Ce2 O29 114.64(19) . . ?
O23 Ce2 O36 110.52(19) . . ?
N5 Cu2 N6 82.7(3) . . ?
N5 Cu2 N8 102.9(3) . . ?
N7 Cu2 N5 157.3(3) . . ?
N7 Cu2 N6 104.3(3) . . ?
N7 Cu2 N8 82.8(3) . . ?
N8 Cu2 N6 147.9(3) . . ?
N3 Cu1 N1 144.9(3) . . ?
N4 Cu1 N3 82.9(3) . . ?
N4 Cu1 N2 160.3(3) . . ?
N4 Cu1 N1 101.3(3) . . ?
N2 Cu1 N3 104.7(3) . . ?
N2 Cu1 N1 83.1(3) . . ?
N19 O29 Ce2 96.3(4) . . ?
N20 O32 Ce2 96.2(5) . . ?
N14 O17 Ce1 95.7(5) . . ?
N13 O15 Ce1 97.9(4) . . ?
N13 O14 Ce1 97.7(4) . . ?
N11 O8 Ce1 97.5(4) . . ?
N9 O3 Ce1 97.0(4) . . ?
N18 O27 Ce2 97.1(5) . . ?
N19 O30 Ce2 97.6(5) . . ?
N18 O26 Ce2 96.7(4) . . ?
N15 O36 Ce2 96.0(4) . . ?
N14 O18 Ce1 97.4(4) . . ?
O32 N20 Ce2 58.0(4) . . ?
O32 N20 O33 115.4(7) . . ?
O31 N20 Ce2 171.5(5) . . ?
O31 N20 O32 123.5(8) . . ?
O31 N20 O33 121.1(7) . . ?
O33 N20 Ce2 58.0(4) . . ?
N15 O35 Ce2 97.4(5) . . ?
N10 O6 Ce1 97.2(5) . . ?
N12 O12 Ce1 95.9(4) . . ?
N17 O24 Ce2 97.1(5) . . ?
O27 N18 Ce2 57.4(4) . . ?
O27 N18 O26 115.0(7) . . ?
O26 N18 Ce2 57.8(4) . . ?
O25 N18 Ce2 173.8(6) . . ?
O25 N18 O27 122.9(7) . . ?
O25 N18 O26 122.1(7) . . ?
N12 O11 Ce1 97.0(5) . . ?
N20 O33 Ce2 95.8(4) . . ?
N16 O21 Ce2 96.4(5) . . ?
N9 O2 Ce1 97.3(5) . . ?
C15 N3 Cu1 114.2(5) . . ?
C11 N3 Cu1 127.0(6) . . ?
C11 N3 C15 118.7(7) . . ?
O29 N19 Ce2 58.2(4) . . ?
O30 N19 Ce2 57.2(4) . . ?
O30 N19 O29 115.4(6) . . ?
O28 N19 Ce2 178.1(6) . . ?
O28 N19 O29 122.6(7) . . ?
O28 N19 O30 121.9(7) . . ?
N16 O20 Ce2 95.9(5) . . ?
N11 O9 Ce1 96.7(4) . . ?
O17 N14 Ce1 59.1(4) . . ?
O17 N14 O18 116.5(7) . . ?
O18 N14 Ce1 57.4(4) . . ?
O16 N14 Ce1 179.3(6) . . ?
O16 N14 O17 121.2(7) . . ?
O16 N14 O18 122.3(7) . . ?
O12 N12 Ce1 58.4(4) . . ?
O12 N12 O11 115.3(6) . . ?
O11 N12 Ce1 57.3(4) . . ?
O10 N12 Ce1 173.7(6) . . ?
O10 N12 O12 123.4(7) . . ?
O10 N12 O11 121.3(8) . . ?
N10 O5 Ce1 97.6(5) . . ?
N17 O23 Ce2 95.0(4) . . ?
C25 N5 Cu2 114.2(6) . . ?
C25 N5 C21 120.3(8) . . ?
C21 N5 Cu2 125.0(6) . . ?
O15 N13 Ce1 56.5(4) . . ?
O14 N13 Ce1 57.1(4) . . ?
O14 N13 O15 113.7(6) . . ?
O13 N13 Ce1 179.1(6) . . ?
O13 N13 O15 123.3(7) . . ?
O13 N13 O14 123.0(7) . . ?
C26 N6 Cu2 113.9(5) . . ?
C30 N6 Cu2 128.2(6) . . ?
C30 N6 C26 117.9(7) . . ?
C35 N7 Cu2 113.2(5) . . ?
C31 N7 Cu2 126.3(6) . . ?
C31 N7 C35 119.3(7) . . ?
O21 N16 Ce2 57.8(4) . . ?
O21 N16 O20 115.8(7) . . ?
O20 N16 Ce2 58.2(4) . . ?
O19 N16 Ce2 176.2(6) . . ?
O19 N16 O21 121.4(8) . . ?
O19 N16 O20 122.8(8) . . ?
O8 N11 Ce1 56.9(4) . . ?
O9 N11 Ce1 57.6(4) . . ?
O9 N11 O8 114.3(6) . . ?
O7 N11 Ce1 173.5(6) . . ?
O7 N11 O8 122.8(7) . . ?
O7 N11 O9 122.8(7) . . ?
O3 N9 Ce1 57.1(4) . . ?
O1 N9 Ce1 174.0(6) . . ?
O1 N9 O3 121.5(8) . . ?
O1 N9 O2 124.3(8) . . ?
O2 N9 Ce1 57.5(4) . . ?
O2 N9 O3 114.2(6) . . ?
C16 N4 Cu1 114.7(6) . . ?
C16 N4 C20 119.5(7) . . ?
C20 N4 Cu1 125.8(6) . . ?
O36 N15 Ce2 58.6(4) . . ?
O35 N15 Ce2 57.5(4) . . ?
O35 N15 O36 116.0(7) . . ?
O34 N15 Ce2 176.8(6) . . ?
O34 N15 O36 121.4(7) . . ?
O34 N15 O35 122.6(8) . . ?
N6 C26 C25 114.0(7) . . ?
N6 C26 C27 121.5(8) . . ?
C27 C26 C25 124.5(7) . . ?
O22 N17 Ce2 175.2(6) . . ?
O22 N17 O24 122.0(7) . . ?
O22 N17 O23 121.8(7) . . ?
O24 N17 Ce2 57.5(4) . . ?
O24 N17 O23 116.2(7) . . ?
O23 N17 Ce2 58.9(4) . . ?
C5 N2 Cu1 112.5(5) . . ?
C1 N2 Cu1 126.8(6) . . ?
C1 N2 C5 120.0(7) . . ?
C36 N8 Cu2 113.6(6) . . ?
C36 N8 C40 117.5(8) . . ?
C40 N8 Cu2 128.1(6) . . ?
N7 C35 C34 121.9(8) . . ?
N7 C35 C36 115.2(7) . . ?
C34 C35 C36 122.9(7) . . ?
C35 C34 H34 121.1 . . ?
C33 C34 C35 117.8(8) . . ?
C33 C34 H34 121.1 . . ?
C36 C37 H37 120.8 . . ?
C38 C37 H37 120.8 . . ?
C38 C37 C36 118.4(8) . . ?
N4 C16 C17 121.3(8) . . ?
N4 C16 C15 115.4(7) . . ?
C17 C16 C15 123.3(7) . . ?
O6 N10 Ce1 56.7(4) . . ?
O5 N10 Ce1 56.9(4) . . ?
O5 N10 O6 113.5(7) . . ?
O4 N10 Ce1 178.9(6) . . ?
O4 N10 O6 123.8(9) . . ?
O4 N10 O5 122.7(10) . . ?
N5 C25 C26 115.0(7) . . ?
N5 C25 C24 119.8(8) . . ?
C24 C25 C26 125.2(8) . . ?
C16 C17 H17 120.6 . . ?
C18 C17 C16 118.8(8) . . ?
C18 C17 H17 120.6 . . ?
C10 N1 Cu1 126.4(5) . . ?
C10 N1 C6 119.7(7) . . ?
C6 N1 Cu1 112.8(6) . . ?
N3 C15 C16 112.7(7) . . ?
C14 C15 N3 121.3(8) . . ?
C14 C15 C16 125.9(8) . . ?
C15 C14 H14 120.1 . . ?
C15 C14 C13 119.8(8) . . ?
C13 C14 H14 120.1 . . ?
C26 C27 H27 120.3 . . ?
C28 C27 C26 119.4(8) . . ?
C28 C27 H27 120.3 . . ?
C8 C7 H7 120.9 . . ?
C8 C7 C6 118.2(9) . . ?
C6 C7 H7 120.9 . . ?
N8 C36 C35 113.9(7) . . ?
N8 C36 C37 121.4(8) . . ?
C37 C36 C35 124.6(7) . . ?
N1 C10 H10 118.7 . . ?
N1 C10 C9 122.6(8) . . ?
C9 C10 H10 118.7 . . ?
C7 C8 H8 119.9 . . ?
C9 C8 C7 120.3(9) . . ?
C9 C8 H8 119.9 . . ?
C27 C28 H28 120.4 . . ?
C27 C28 C29 119.1(8) . . ?
C29 C28 H28 120.4 . . ?
C14 C13 H13 120.2 . . ?
C12 C13 C14 119.7(8) . . ?
C12 C13 H13 120.2 . . ?
C1 C2 H2 120.7 . . ?
C3 C2 H2 120.7 . . ?
C3 C2 C1 118.7(9) . . ?
C24 C23 H23 120.2 . . ?
C24 C23 C22 119.6(9) . . ?
C22 C23 H23 120.2 . . ?
C40 C39 H39 121.2 . . ?
C38 C39 H39 121.2 . . ?
C38 C39 C40 117.7(9) . . ?
C18 C19 H19 120.1 . . ?
C18 C19 C20 119.8(9) . . ?
C20 C19 H19 120.1 . . ?
C17 C18 H18 120.4 . . ?
C19 C18 C17 119.1(8) . . ?
C19 C18 H18 120.4 . . ?
C34 C33 H33 120.1 . . ?
C32 C33 C34 119.7(8) . . ?
C32 C33 H33 120.1 . . ?
N8 C40 C39 124.1(9) . . ?
N8 C40 H40 117.9 . . ?
C39 C40 H40 117.9 . . ?
C5 C4 H4 120.7 . . ?
C5 C4 C3 118.6(8) . . ?
C3 C4 H4 120.7 . . ?
N2 C5 C4 120.8(8) . . ?
N2 C5 C6 115.1(7) . . ?
C4 C5 C6 124.0(8) . . ?
C13 C12 H12 120.7 . . ?
C13 C12 C11 118.5(8) . . ?
C11 C12 H12 120.7 . . ?
N2 C1 C2 121.8(8) . . ?
N2 C1 H1 119.1 . . ?
C2 C1 H1 119.1 . . ?
N1 C6 C7 121.3(8) . . ?
N1 C6 C5 115.4(7) . . ?
C7 C6 C5 123.2(8) . . ?
C25 C24 H24 119.8 . . ?
C23 C24 C25 120.4(9) . . ?
C23 C24 H24 119.8 . . ?
C23 C22 H22 120.6 . . ?
C23 C22 C21 118.9(9) . . ?
C21 C22 H22 120.6 . . ?
N5 C21 C22 121.1(9) . . ?
N5 C21 H21 119.5 . . ?
C22 C21 H21 119.5 . . ?
N7 C31 H31 118.6 . . ?
N7 C31 C32 122.7(8) . . ?
C32 C31 H31 118.6 . . ?
N4 C20 C19 121.3(8) . . ?
N4 C20 H20 119.3 . . ?
C19 C20 H20 119.3 . . ?
C2 C3 C4 120.1(9) . . ?
C2 C3 H3 120.0 . . ?
C4 C3 H3 120.0 . . ?
C37 C38 H38 119.6 . . ?
C39 C38 C37 120.7(9) . . ?
C39 C38 H38 119.6 . . ?
C33 C32 H32 120.8 . . ?
C31 C32 C33 118.4(8) . . ?
C31 C32 H32 120.8 . . ?
C28 C29 H29 121.0 . . ?
C30 C29 C28 117.9(8) . . ?
C30 C29 H29 121.0 . . ?
C10 C9 H9 121.1 . . ?
C8 C9 C10 117.9(8) . . ?
C8 C9 H9 121.1 . . ?
N3 C11 C12 122.0(8) . . ?
N3 C11 H11 119.0 . . ?
C12 C11 H11 119.0 . . ?
N6 C30 C29 124.1(8) . . ?
N6 C30 H30 118.0 . . ?
C29 C30 H30 118.0 . . ?

loop_
_geom_bond_atom_site_label_1
_geom_bond_atom_site_label_2
_geom_bond_distance
_geom_bond_site_symmetry_2
_geom_bond_publ_flag
Ce1 O17 2.544(6) . ?
Ce1 O15 2.500(6) . ?
Ce1 O14 2.516(6) . ?
Ce1 O8 2.470(6) . ?
Ce1 O3 2.491(5) . ?
Ce1 O18 2.505(6) . ?
Ce1 O6 2.456(6) . ?
Ce1 O12 2.500(6) . ?
Ce1 O11 2.475(6) . ?
Ce1 O2 2.502(6) . ?
Ce1 O9 2.486(6) . ?
Ce1 O5 2.465(6) . ?
Ce2 O29 2.517(6) . ?
Ce2 O32 2.472(6) . ?
Ce2 O27 2.482(6) . ?
Ce2 O30 2.496(6) . ?
Ce2 O26 2.489(6) . ?
Ce2 O36 2.530(6) . ?
Ce2 O35 2.506(6) . ?
Ce2 O24 2.479(6) . ?
Ce2 O33 2.472(6) . ?
Ce2 O21 2.476(6) . ?
Ce2 O20 2.486(6) . ?
Ce2 O23 2.507(6) . ?
Cu2 N5 1.967(7) . ?
Cu2 N6 1.969(7) . ?
Cu2 N7 1.962(6) . ?
Cu2 N8 1.967(8) . ?
Cu1 N3 1.974(7) . ?
Cu1 N4 1.952(7) . ?
Cu1 N2 1.969(7) . ?
Cu1 N1 1.994(7) . ?
O29 N19 1.275(9) . ?
O32 N20 1.269(9) . ?
O17 N14 1.259(8) . ?
O15 N13 1.293(9) . ?
O14 N13 1.272(8) . ?
O8 N11 1.275(8) . ?
O3 N9 1.292(9) . ?
O27 N18 1.268(9) . ?
O22 N17 1.223(9) . ?
O31 N20 1.218(9) . ?
O30 N19 1.262(8) . ?
O26 N18 1.271(9) . ?
O36 N15 1.267(9) . ?
O18 N14 1.267(9) . ?
N20 O33 1.288(9) . ?
O1 N9 1.201(9) . ?
O35 N15 1.260(8) . ?
O16 N14 1.218(9) . ?
O6 N10 1.296(11) . ?
O13 N13 1.195(8) . ?
O34 N15 1.212(9) . ?
O12 N12 1.270(9) . ?
O24 N17 1.260(9) . ?
N18 O25 1.205(9) . ?
O11 N12 1.275(9) . ?
O10 N12 1.213(9) . ?
O21 N16 1.278(10) . ?
O2 N9 1.267(9) . ?
N3 C15 1.375(10) . ?
N3 C11 1.341(10) . ?
N19 O28 1.211(9) . ?
O20 N16 1.279(10) . ?
O9 N11 1.272(9) . ?
O19 N16 1.217(9) . ?
O5 N10 1.268(11) . ?
O7 N11 1.204(9) . ?
O23 N17 1.289(9) . ?
N5 C25 1.336(11) . ?
N5 C21 1.336(11) . ?
N6 C26 1.359(10) . ?
N6 C30 1.341(11) . ?
N7 C35 1.345(10) . ?
N7 C31 1.326(11) . ?
N4 C16 1.346(10) . ?
N4 C20 1.352(11) . ?
C26 C25 1.480(12) . ?
C26 C27 1.388(11) . ?
N2 C5 1.365(10) . ?
N2 C1 1.331(11) . ?
N8 C36 1.345(10) . ?
N8 C40 1.346(11) . ?
C35 C34 1.392(11) . ?
C35 C36 1.467(11) . ?
C34 H34 0.9500 . ?
C34 C33 1.392(12) . ?
C37 H37 0.9500 . ?
C37 C36 1.397(11) . ?
C37 C38 1.381(13) . ?
C16 C17 1.398(11) . ?
C16 C15 1.488(12) . ?
N10 O4 1.195(10) . ?
C25 C24 1.381(11) . ?
C17 H17 0.9500 . ?
C17 C18 1.389(13) . ?
N1 C10 1.326(11) . ?
N1 C6 1.338(10) . ?
C15 C14 1.358(12) . ?
C14 H14 0.9500 . ?
C14 C13 1.381(12) . ?
C27 H27 0.9500 . ?
C27 C28 1.371(12) . ?
C7 H7 0.9500 . ?
C7 C8 1.383(13) . ?
C7 C6 1.399(12) . ?
C10 H10 0.9500 . ?
C10 C9 1.393(12) . ?
C8 H8 0.9500 . ?
C8 C9 1.371(13) . ?
C28 H28 0.9500 . ?
C28 C29 1.407(12) . ?
C13 H13 0.9500 . ?
C13 C12 1.378(12) . ?
C2 H2 0.9500 . ?
C2 C1 1.387(13) . ?
C2 C3 1.363(13) . ?
C23 H23 0.9500 . ?
C23 C24 1.352(14) . ?
C23 C22 1.362(14) . ?
C39 H39 0.9500 . ?
C39 C40 1.373(13) . ?
C39 C38 1.352(14) . ?
C19 H19 0.9500 . ?
C19 C18 1.378(12) . ?
C19 C20 1.381(12) . ?
C18 H18 0.9500 . ?
C33 H33 0.9500 . ?
C33 C32 1.384(12) . ?
C40 H40 0.9500 . ?
C4 H4 0.9500 . ?
C4 C5 1.372(12) . ?
C4 C3 1.406(13) . ?
C5 C6 1.461(11) . ?
C12 H12 0.9500 . ?
C12 C11 1.391(12) . ?
C1 H1 0.9500 . ?
C24 H24 0.9500 . ?
C22 H22 0.9500 . ?
C22 C21 1.380(13) . ?
C21 H21 0.9500 . ?
C31 H31 0.9500 . ?
C31 C32 1.376(12) . ?
C20 H20 0.9500 . ?
C3 H3 0.9500 . ?
C38 H38 0.9500 . ?
C32 H32 0.9500 . ?
C29 H29 0.9500 . ?
C29 C30 1.359(12) . ?
C9 H9 0.9500 . ?
C11 H11 0.9500 . ?
C30 H30 0.9500 . ?

loop_
_geom_torsion_atom_site_label_1
_geom_torsion_atom_site_label_2
_geom_torsion_atom_site_label_3
_geom_torsion_atom_site_label_4
_geom_torsion
_geom_torsion_site_symmetry_1
_geom_torsion_site_symmetry_2
_geom_torsion_site_symmetry_3
_geom_torsion_site_symmetry_4
_geom_torsion_publ_flag
Ce1 O17 N14 O18 1.0(7) . . . . ?
Ce1 O17 N14 O16 -179.3(7) . . . . ?
Ce1 O15 N13 O14 -0.7(6) . . . . ?
Ce1 O15 N13 O13 178.9(6) . . . . ?
Ce1 O14 N13 O15 0.7(6) . . . . ?
Ce1 O14 N13 O13 -178.9(6) . . . . ?
Ce1 O8 N11 O9 5.7(7) . . . . ?
Ce1 O8 N11 O7 -172.3(7) . . . . ?
Ce1 O3 N9 O1 -173.1(6) . . . . ?
Ce1 O3 N9 O2 7.1(7) . . . . ?
Ce1 O18 N14 O17 -1.0(7) . . . . ?
Ce1 O18 N14 O16 179.3(7) . . . . ?
Ce1 O6 N10 O5 3.7(7) . . . . ?
Ce1 O6 N10 O4 -178.8(7) . . . . ?
Ce1 O12 N12 O11 7.2(7) . . . . ?
Ce1 O12 N12 O10 -172.8(7) . . . . ?
Ce1 O11 N12 O12 -7.2(7) . . . . ?
Ce1 O11 N12 O10 172.7(7) . . . . ?
Ce1 O2 N9 O3 -7.1(7) . . . . ?
Ce1 O2 N9 O1 173.1(7) . . . . ?
Ce1 O9 N11 O8 -5.6(7) . . . . ?
Ce1 O9 N11 O7 172.4(7) . . . . ?
Ce1 O5 N10 O6 -3.7(7) . . . . ?
Ce1 O5 N10 O4 178.8(7) . . . . ?
Ce2 O29 N19 O30 -0.2(7) . . . . ?
Ce2 O29 N19 O28 -178.0(7) . . . . ?
Ce2 O32 N20 O31 -170.0(7) . . . . ?
Ce2 O32 N20 O33 8.8(7) . . . . ?
Ce2 O27 N18 O26 -5.3(7) . . . . ?
Ce2 O27 N18 O25 172.6(8) . . . . ?
Ce2 O30 N19 O29 0.2(7) . . . . ?
Ce2 O30 N19 O28 178.0(7) . . . . ?
Ce2 O26 N18 O27 5.3(7) . . . . ?
Ce2 O26 N18 O25 -172.7(8) . . . . ?
Ce2 O36 N15 O35 -4.4(7) . . . . ?
Ce2 O36 N15 O34 176.2(7) . . . . ?
Ce2 O35 N15 O36 4.4(7) . . . . ?
Ce2 O35 N15 O34 -176.2(7) . . . . ?
Ce2 O24 N17 O22 -174.4(6) . . . . ?
Ce2 O24 N17 O23 5.3(7) . . . . ?
Ce2 O21 N16 O20 4.6(7) . . . . ?
Ce2 O21 N16 O19 -175.6(7) . . . . ?
Ce2 O20 N16 O21 -4.6(7) . . . . ?
Ce2 O20 N16 O19 175.7(7) . . . . ?
Ce2 O23 N17 O22 174.4(6) . . . . ?
Ce2 O23 N17 O24 -5.2(7) . . . . ?
Cu2 N5 C25 C26 5.6(9) . . . . ?
Cu2 N5 C25 C24 -173.7(6) . . . . ?
Cu2 N5 C21 C22 173.6(6) . . . . ?
Cu2 N6 C26 C25 1.5(8) . . . . ?
Cu2 N6 C26 C27 -178.6(6) . . . . ?
Cu2 N6 C30 C29 177.8(6) . . . . ?
Cu2 N7 C35 C34 -171.4(6) . . . . ?
Cu2 N7 C35 C36 7.9(8) . . . . ?
Cu2 N7 C31 C32 168.8(6) . . . . ?
Cu2 N8 C36 C35 11.3(8) . . . . ?
Cu2 N8 C36 C37 -171.9(6) . . . . ?
Cu2 N8 C40 C39 172.2(6) . . . . ?
Cu1 N3 C15 C16 3.6(8) . . . . ?
Cu1 N3 C15 C14 -179.0(6) . . . . ?
Cu1 N3 C11 C12 178.4(6) . . . . ?
Cu1 N4 C16 C17 -178.3(6) . . . . ?
Cu1 N4 C16 C15 -0.3(8) . . . . ?
Cu1 N4 C20 C19 177.5(6) . . . . ?
Cu1 N2 C5 C4 172.3(6) . . . . ?
Cu1 N2 C5 C6 -10.2(8) . . . . ?
Cu1 N2 C1 C2 -172.5(6) . . . . ?
Cu1 N1 C10 C9 -167.7(6) . . . . ?
Cu1 N1 C6 C7 168.6(6) . . . . ?
Cu1 N1 C6 C5 -7.9(8) . . . . ?
O32 N20 O33 Ce2 -8.8(7) . . . . ?
O31 N20 O33 Ce2 170.0(6) . . . . ?
N3 C15 C14 C13 0.1(13) . . . . ?
N5 C25 C24 C23 0.3(13) . . . . ?
N6 C26 C25 N5 -4.8(10) . . . . ?
N6 C26 C25 C24 174.5(8) . . . . ?
N6 C26 C27 C28 -0.2(12) . . . . ?
N7 C35 C34 C33 3.2(12) . . . . ?
N7 C35 C36 N8 -12.8(10) . . . . ?
N7 C35 C36 C37 170.5(8) . . . . ?
N7 C31 C32 C33 -1.3(13) . . . . ?
N4 C16 C17 C18 0.9(12) . . . . ?
N4 C16 C15 N3 -2.2(10) . . . . ?
N4 C16 C15 C14 -179.4(8) . . . . ?
C26 N6 C30 C29 0.3(12) . . . . ?
C26 C25 C24 C23 -178.9(8) . . . . ?
C26 C27 C28 C29 1.6(12) . . . . ?
N2 C5 C6 N1 12.2(10) . . . . ?
N2 C5 C6 C7 -164.3(8) . . . . ?
C35 N7 C31 C32 1.7(12) . . . . ?
C35 C34 C33 C32 -2.7(12) . . . . ?
C34 C35 C36 N8 166.5(7) . . . . ?
C34 C35 C36 C37 -10.2(12) . . . . ?
C34 C33 C32 C31 1.8(13) . . . . ?
C16 N4 C20 C19 -2.5(12) . . . . ?
C16 C17 C18 C19 -2.8(13) . . . . ?
C16 C15 C14 C13 177.1(8) . . . . ?
C25 N5 C21 C22 2.0(12) . . . . ?
C25 C26 C27 C28 179.7(8) . . . . ?
C17 C16 C15 N3 175.8(7) . . . . ?
C17 C16 C15 C14 -1.5(13) . . . . ?
N1 C10 C9 C8 -0.1(13) . . . . ?
C15 N3 C11 C12 -1.9(12) . . . . ?
C15 C16 C17 C18 -176.9(8) . . . . ?
C15 C14 C13 C12 -0.8(14) . . . . ?
C14 C13 C12 C11 0.1(14) . . . . ?
C27 C26 C25 N5 175.4(7) . . . . ?
C27 C26 C25 C24 -5.4(13) . . . . ?
C27 C28 C29 C30 -2.0(12) . . . . ?
C7 C8 C9 C10 2.2(13) . . . . ?
C36 N8 C40 C39 2.8(12) . . . . ?
C36 C35 C34 C33 -176.0(7) . . . . ?
C36 C37 C38 C39 2.3(14) . . . . ?
C10 N1 C6 C7 0.3(12) . . . . ?
C10 N1 C6 C5 -176.2(7) . . . . ?
C8 C7 C6 N1 1.7(13) . . . . ?
C8 C7 C6 C5 178.0(8) . . . . ?
C28 C29 C30 N6 1.1(13) . . . . ?
C13 C12 C11 N3 1.3(13) . . . . ?
C23 C22 C21 N5 -1.9(13) . . . . ?
C18 C19 C20 N4 0.6(13) . . . . ?
C40 N8 C36 C35 -177.8(7) . . . . ?
C40 N8 C36 C37 -1.0(11) . . . . ?
C40 C39 C38 C37 -0.7(14) . . . . ?
C4 C5 C6 N1 -170.3(8) . . . . ?
C4 C5 C6 C7 13.1(13) . . . . ?
C5 N2 C1 C2 -2.2(12) . . . . ?
C5 C4 C3 C2 -0.7(14) . . . . ?
C1 N2 C5 C4 0.7(12) . . . . ?
C1 N2 C5 C6 178.3(7) . . . . ?
C1 C2 C3 C4 -0.7(14) . . . . ?
C6 N1 C10 C9 -1.1(12) . . . . ?
C6 C7 C8 C9 -2.9(13) . . . . ?
C24 C23 C22 C21 1.0(14) . . . . ?
C22 C23 C24 C25 -0.2(15) . . . . ?
C21 N5 C25 C26 178.1(7) . . . . ?
C21 N5 C25 C24 -1.2(12) . . . . ?
C31 N7 C35 C34 -2.7(11) . . . . ?
C31 N7 C35 C36 176.6(7) . . . . ?
C20 N4 C16 C17 1.8(11) . . . . ?
C20 N4 C16 C15 179.8(7) . . . . ?
C20 C19 C18 C17 2.1(13) . . . . ?
C3 C2 C1 N2 2.2(13) . . . . ?
C3 C4 C5 N2 0.7(12) . . . . ?
C3 C4 C5 C6 -176.6(8) . . . . ?
C38 C37 C36 N8 -1.5(13) . . . . ?
C38 C37 C36 C35 175.0(8) . . . . ?
C38 C39 C40 N8 -2.0(13) . . . . ?
C11 N3 C15 C16 -176.1(7) . . . . ?
C11 N3 C15 C14 1.3(12) . . . . ?
C30 N6 C26 C25 179.4(7) . . . . ?
C30 N6 C26 C27 -0.7(11) . . . . ?

loop_
_twin_individual_id
_twin_individual_mass_fraction_refined
1 0.9899(5)
2 0.0101(5)
